data_4319306
loop_
_publ_author_name
'Fu Qiang Huang'
'James A. Ibers'

_publ_section_title
;
 Polar Titanium Polychalcogenides: Syntheses and Characterization of
 Cs6Ti6S27, Cs4BaTi6Se27, Rb5AgTi6Se27, and Cs5AgTi6Se27
;
_journal_name_full 'Inorganic Chemistry'
_journal_page_first 865
_journal_page_last 869
_journal_paper_doi 10.1021/ic000843r
_journal_volume 40
_journal_year 2001
_chemical_formula_sum 'Cs6 S27 Ti6'
_chemical_formula_weight 1950.48
_chemical_name_systematic
; 
 ? 
;
_space_group_IT_number 146
_symmetry_cell_setting hexagonal
_symmetry_space_group_name_Hall 'R 3'
_symmetry_space_group_name_H-M 'R 3 :H'
_atom_sites_solution_hydrogens geom
_atom_sites_solution_primary direct
_atom_sites_solution_secondary difmap
_audit_creation_method SHELXL-97
_cell_angle_alpha 90.00
_cell_angle_beta 90.00
_cell_angle_gamma 120.00
_cell_formula_units_Z 3
_cell_length_a 13.5203(8)
_cell_length_b 13.5203(8)
_cell_length_c 19.7843(11)
_cell_measurement_temperature 153(2)
_cell_volume 3132.0(3)
_computing_structure_refinement 'SHELXL-97 (Sheldrick, 1997)'
_computing_structure_solution 'SHELXS-97 (Sheldrick, 1990)'
_diffrn_ambient_temperature 153(2)
_diffrn_measured_fraction_theta_full 0.959
_diffrn_measured_fraction_theta_max 0.959
_diffrn_radiation_monochromator graphite
_diffrn_radiation_source 'fine-focus sealed tube'
_diffrn_radiation_type MoK\a
_diffrn_radiation_wavelength 0.71073
_diffrn_reflns_av_R_equivalents 0.0233
_diffrn_reflns_av_sigmaI/netI 0.0181
_diffrn_reflns_limit_h_max 17
_diffrn_reflns_limit_h_min -17
_diffrn_reflns_limit_k_max 18
_diffrn_reflns_limit_k_min -18
_diffrn_reflns_limit_l_max 26
_diffrn_reflns_limit_l_min -26
_diffrn_reflns_number 12457
_diffrn_reflns_theta_full 28.65
_diffrn_reflns_theta_max 28.65
_diffrn_reflns_theta_min 2.02
_exptl_absorpt_coefficient_mu 7.606
_exptl_absorpt_correction_T_max 0.601
_exptl_absorpt_correction_T_min 0.247
_exptl_crystal_density_diffrn 3.102
_exptl_crystal_density_method 'not measured'
_exptl_crystal_F_000 2682
_exptl_crystal_size_max 0.232
_exptl_crystal_size_mid 0.102
_exptl_crystal_size_min 0.104
_refine_diff_density_max 1.477
_refine_diff_density_min -0.454
_refine_diff_density_rms 0.114
_refine_ls_abs_structure_details 'Flack H D (1983), Acta Cryst. A39, 876-881'
_refine_ls_abs_structure_Flack 0.478(9)
_refine_ls_extinction_method none
_refine_ls_goodness_of_fit_ref 0.905
_refine_ls_hydrogen_treatment mixed
_refine_ls_matrix_type full
_refine_ls_number_parameters 118
_refine_ls_number_reflns 3335
_refine_ls_number_restraints 0
_refine_ls_restrained_S_all 0.905
_refine_ls_R_factor_all 0.0169
_refine_ls_R_factor_gt 0.0167
_refine_ls_shift/su_max 0.001
_refine_ls_shift/su_mean 0.000
_refine_ls_structure_factor_coef Fsqd
_refine_ls_weighting_details
; calc 
 [1.00000+0.00000exp(0.00(sin\q/\l)^2^)]/ 
   [\s^2^(Fo^2^)+0.0000+0.0000*P+(0.0400P)^2^+0.0000sin\q/\l] 
 where P = 1.00000Fo^2^ + 0.00000Fc^2^ 
;
_refine_ls_weighting_scheme calc
_refine_ls_wR_factor_gt 0.0451
_refine_ls_wR_factor_ref 0.0452
_reflns_number_gt 3317
_reflns_number_total 3335
_reflns_threshold_expression >2sigma(I)
_cod_data_source_file ic000843r_3.cif
_cod_data_source_block final
_cod_original_sg_symbol_H-M 'R 3'
_cod_database_code 4319306

loop_
_symmetry_equiv_pos_as_xyz
'x, y, z'
'-y, x-y, z'
'-x+y, -x, z'
'x+2/3, y+1/3, z+1/3'
'-y+2/3, x-y+1/3, z+1/3'
'-x+y+2/3, -x+1/3, z+1/3'
'x+1/3, y+2/3, z+2/3'
'-y+1/3, x-y+2/3, z+2/3'
'-x+y+1/3, -x+2/3, z+2/3'

loop_
_atom_site_label
_atom_site_type_symbol
_atom_site_fract_x
_atom_site_fract_y
_atom_site_fract_z
_atom_site_U_iso_or_equiv
_atom_site_adp_type
_atom_site_occupancy
_atom_site_symmetry_multiplicity
_atom_site_calc_flag
_atom_site_refinement_flags
_atom_site_disorder_assembly
_atom_site_disorder_group
Cs1 Cs 0.359471(19) 0.37347(2) 0.19929(2) 0.02833(6) Uani 1 1 d . . .
Cs2 Cs 0.0000 0.0000 0.76528(2) 0.01807(7) Uani 1 3 d S . .
Cs3 Cs 0.0000 0.0000 0.33928(2) 0.01684(7) Uani 1 3 d S . .
Cs4 Cs 0.0000 0.0000 0.0000 0.01643(7) Uani 1 3 d S . .
Ti1 Ti 0.68762(5) 0.67608(4) 0.14447(3) 0.01197(10) Uani 1 1 d . . .
Ti2 Ti 0.69219(5) 0.64732(5) 0.31498(3) 0.01224(10) Uani 1 1 d . . .
S1 S 0.66555(7) 0.52985(6) 0.21923(4) 0.01437(14) Uani 1 1 d . . .
S2 S 0.88137(6) 0.81921(7) 0.17339(4) 0.01562(14) Uani 1 1 d . . .
S3 S 0.79994(7) 0.65211(7) 0.04933(4) 0.01646(15) Uani 1 1 d . . .
S4 S 0.89135(7) 0.71953(7) 0.33410(4) 0.01580(14) Uani 1 1 d . . .
S5 S 0.75422(6) 0.81293(6) 0.23491(4) 0.01388(14) Uani 1 1 d . . .
S6 S 0.74018(6) 0.85630(6) 0.06596(4) 0.01369(14) Uani 1 1 d . . .
S7 S 0.70602(7) 0.80063(6) 0.40118(4) 0.01560(15) Uani 1 1 d . . .
S8 S 0.50998(7) 0.64159(8) 0.31150(4) 0.02009(16) Uani 1 1 d . . .
S9 S 0.50317(7) 0.65835(7) 0.14456(4) 0.01677(15) Uani 1 1 d . . .

loop_
_atom_site_aniso_label
_atom_site_aniso_U_11
_atom_site_aniso_U_22
_atom_site_aniso_U_33
_atom_site_aniso_U_23
_atom_site_aniso_U_13
_atom_site_aniso_U_12
Cs1 0.01856(11) 0.02376(12) 0.03354(13) 0.00928(9) 0.00245(8) 0.00374(9)
Cs2 0.01953(10) 0.01953(10) 0.01516(14) 0.000 0.000 0.00976(5)
Cs3 0.01511(10) 0.01511(10) 0.02031(15) 0.000 0.000 0.00755(5)
Cs4 0.01430(10) 0.01430(10) 0.02071(16) 0.000 0.000 0.00715(5)
Ti1 0.0132(2) 0.0129(2) 0.0096(2) 0.00057(18) 0.00048(19) 0.0064(2)
Ti2 0.0135(3) 0.0131(2) 0.0107(2) -0.00109(18) -0.00013(18) 0.0070(2)
S1 0.0194(4) 0.0130(3) 0.0111(3) -0.0005(2) -0.0007(3) 0.0084(3)
S2 0.0133(3) 0.0166(3) 0.0153(3) 0.0008(3) -0.0001(3) 0.0061(3)
S3 0.0191(4) 0.0209(4) 0.0126(3) -0.0003(3) -0.0003(3) 0.0124(3)
S4 0.0148(3) 0.0159(3) 0.0155(3) 0.0006(3) 0.0015(3) 0.0068(3)
S5 0.0166(4) 0.0132(3) 0.0122(3) 0.0000(2) -0.0007(2) 0.0077(3)
S6 0.0140(3) 0.0135(3) 0.0121(3) 0.0003(2) 0.0008(3) 0.0059(3)
S7 0.0224(4) 0.0147(3) 0.0121(3) 0.0020(3) 0.0030(3) 0.0111(3)
S8 0.0193(4) 0.0323(5) 0.0137(3) 0.0023(3) 0.0008(3) 0.0168(4)
S9 0.0140(3) 0.0214(4) 0.0139(3) 0.0018(3) 0.0005(3) 0.0082(3)

loop_
_atom_type_symbol
_atom_type_description
_atom_type_scat_dispersion_real
_atom_type_scat_dispersion_imag
_atom_type_scat_source
S S 0.1246 0.1234 'International Tables Vol C Tables 4.2.6.8 and 6.1.1.4'
Ti Ti 0.2776 0.4457 'International Tables Vol C Tables 4.2.6.8 and 6.1.1.4'
Cs Cs -0.3680 2.1192 'International Tables Vol C Tables 4.2.6.8 and 6.1.1.4'

loop_
_geom_angle_atom_site_label_1
_geom_angle_atom_site_label_2
_geom_angle_atom_site_label_3
_geom_angle
_geom_angle_site_symmetry_1
_geom_angle_site_symmetry_3
_geom_angle_publ_flag
S9 Cs1 S4 149.123(19) . 2_655 ?
S9 Cs1 S5 117.335(19) . 3_565 ?
S4 Cs1 S5 69.725(17) 2_655 3_565 ?
S9 Cs1 S1 63.041(18) . . ?
S4 Cs1 S1 100.558(18) 2_655 . ?
S5 Cs1 S1 161.548(17) 3_565 . ?
S9 Cs1 S7 33.692(18) . 8_654 ?
S4 Cs1 S7 159.271(19) 2_655 8_654 ?
S5 Cs1 S7 130.595(18) 3_565 8_654 ?
S1 Cs1 S7 61.160(17) . 8_654 ?
S9 Cs1 S2 153.654(18) . 2_655 ?
S4 Cs1 S2 57.222(17) 2_655 2_655 ?
S5 Cs1 S2 62.802(18) 3_565 2_655 ?
S1 Cs1 S2 126.034(18) . 2_655 ?
S7 Cs1 S2 123.788(18) 8_654 2_655 ?
S9 Cs1 S8 53.299(18) . . ?
S4 Cs1 S8 95.946(19) 2_655 . ?
S5 Cs1 S8 106.064(18) 3_565 . ?
S1 Cs1 S8 58.242(17) . . ?
S7 Cs1 S8 82.809(19) 8_654 . ?
S2 Cs1 S8 152.763(18) 2_655 . ?
S9 Cs1 S6 96.855(17) . 3_565 ?
S4 Cs1 S6 109.513(18) 2_655 3_565 ?
S5 Cs1 S6 54.106(16) 3_565 3_565 ?
S1 Cs1 S6 143.423(18) . 3_565 ?
S7 Cs1 S6 84.938(17) 8_654 3_565 ?
S2 Cs1 S6 60.861(16) 2_655 3_565 ?
S8 Cs1 S6 135.083(17) . 3_565 ?
S9 Cs1 S9 65.15(2) . 3_565 ?
S4 Cs1 S9 120.778(17) 2_655 3_565 ?
S5 Cs1 S9 53.651(16) 3_565 3_565 ?
S1 Cs1 S9 127.650(17) . 3_565 ?
S7 Cs1 S9 79.826(17) 8_654 3_565 ?
S2 Cs1 S9 103.980(17) 2_655 3_565 ?
S8 Cs1 S9 85.071(17) . 3_565 ?
S6 Cs1 S9 50.210(15) 3_565 3_565 ?
S9 Cs1 Ti1 32.567(15) . . ?
S4 Cs1 Ti1 132.029(15) 2_655 . ?
S5 Cs1 Ti1 149.675(15) 3_565 . ?
S1 Cs1 Ti1 32.395(14) . . ?
S7 Cs1 Ti1 32.813(14) 8_654 . ?
S2 Cs1 Ti1 143.552(15) 2_655 . ?
S8 Cs1 Ti1 57.012(15) . . ?
S6 Cs1 Ti1 117.403(14) 3_565 . ?
S9 Cs1 Ti1 97.467(14) 3_565 . ?
S9 Cs1 Cs2 87.774(14) . 4_554 ?
S4 Cs1 Cs2 99.570(14) 2_655 4_554 ?
S5 Cs1 Cs2 147.830(14) 3_565 4_554 ?
S1 Cs1 Cs2 47.008(12) . 4_554 ?
S7 Cs1 Cs2 61.246(13) 8_654 4_554 ?
S2 Cs1 Cs2 85.682(13) 2_655 4_554 ?
S8 Cs1 Cs2 105.170(13) . 4_554 ?
S6 Cs1 Cs2 106.188(13) 3_565 4_554 ?
S9 Cs1 Cs2 137.377(12) 3_565 4_554 ?
Ti1 Cs1 Cs2 58.994(7) . 4_554 ?
S9 Cs1 Cs4 103.899(14) . 4 ?
S4 Cs1 Cs4 59.170(13) 2_655 4 ?
S5 Cs1 Cs4 128.415(13) 3_565 4 ?
S1 Cs1 Cs4 42.280(12) . 4 ?
S7 Cs1 Cs4 100.935(13) 8_654 4 ?
S2 Cs1 Cs4 93.065(13) 2_655 4 ?
S8 Cs1 Cs4 74.308(12) . 4 ?
S6 Cs1 Cs4 150.594(13) 3_565 4 ?
S9 Cs1 Cs4 159.025(13) 3_565 4 ?
Ti1 Cs1 Cs4 74.673(8) . 4 ?
Cs2 Cs1 Cs4 54.911(6) 4_554 4 ?
S8 Cs2 S8 78.92(2) 4_445 6_455 ?
S8 Cs2 S8 78.92(2) 4_445 5 ?
S8 Cs2 S8 78.92(2) 6_455 5 ?
S8 Cs2 S1 141.341(19) 4_445 7_445 ?
S8 Cs2 S1 131.935(19) 6_455 7_445 ?
S8 Cs2 S1 84.858(18) 5 7_445 ?
S8 Cs2 S1 131.935(19) 4_445 8_545 ?
S8 Cs2 S1 84.858(18) 6_455 8_545 ?
S8 Cs2 S1 141.341(19) 5 8_545 ?
S1 Cs2 S1 80.35(2) 7_445 8_545 ?
S8 Cs2 S1 84.858(18) 4_445 9 ?
S8 Cs2 S1 141.342(19) 6_455 9 ?
S8 Cs2 S1 131.94(2) 5 9 ?
S1 Cs2 S1 80.35(2) 7_445 9 ?
S1 Cs2 S1 80.35(2) 8_545 9 ?
S8 Cs2 S3 88.629(19) 4_445 7_445 ?
S8 Cs2 S3 110.931(19) 6_455 7_445 ?
S8 Cs2 S3 32.190(17) 5 7_445 ?
S1 Cs2 S3 60.916(17) 7_445 7_445 ?
S1 Cs2 S3 139.255(18) 8_545 7_445 ?
S1 Cs2 S3 103.432(18) 9 7_445 ?
S8 Cs2 S3 110.931(19) 4_445 8_545 ?
S8 Cs2 S3 32.189(17) 6_455 8_545 ?
S8 Cs2 S3 88.631(19) 5 8_545 ?
S1 Cs2 S3 103.433(17) 7_445 8_545 ?
S1 Cs2 S3 60.916(17) 8_545 8_545 ?
S1 Cs2 S3 139.253(18) 9 8_545 ?
S3 Cs2 S3 113.890(9) 7_445 8_545 ?
S8 Cs2 S3 32.191(17) 4_445 9 ?
S8 Cs2 S3 88.631(19) 6_455 9 ?
S8 Cs2 S3 110.933(19) 5 9 ?
S1 Cs2 S3 139.252(18) 7_445 9 ?
S1 Cs2 S3 103.431(17) 8_545 9 ?
S1 Cs2 S3 60.915(17) 9 9 ?
S3 Cs2 S3 113.888(9) 7_445 9 ?
S3 Cs2 S3 113.888(9) 8_545 9 ?
S8 Cs2 Ti1 122.039(17) 4_445 7_445 ?
S8 Cs2 Ti1 117.138(17) 6_455 7_445 ?
S8 Cs2 Ti1 54.277(14) 5 7_445 ?
S1 Cs2 Ti1 30.594(14) 7_445 7_445 ?
S1 Cs2 Ti1 105.676(16) 8_545 7_445 ?
S1 Cs2 Ti1 101.245(15) 9 7_445 ?
S3 Cs2 Ti1 33.580(13) 7_445 7_445 ?
S3 Cs2 Ti1 100.981(13) 8_545 7_445 ?
S3 Cs2 Ti1 142.365(14) 9 7_445 ?
S8 Cs2 Ti1 117.138(17) 4_445 8_545 ?
S8 Cs2 Ti1 54.277(14) 6_455 8_545 ?
S8 Cs2 Ti1 122.040(17) 5 8_545 ?
S1 Cs2 Ti1 101.246(15) 7_445 8_545 ?
S1 Cs2 Ti1 30.594(14) 8_545 8_545 ?
S1 Cs2 Ti1 105.674(16) 9 8_545 ?
S3 Cs2 Ti1 142.366(13) 7_445 8_545 ?
S3 Cs2 Ti1 33.579(13) 8_545 8_545 ?
S3 Cs2 Ti1 100.979(13) 9 8_545 ?
Ti1 Cs2 Ti1 116.194(5) 7_445 8_545 ?
S8 Cs2 Ti1 54.278(14) 4_445 9 ?
S8 Cs2 Ti1 122.041(17) 6_455 9 ?
S8 Cs2 Ti1 117.139(17) 5 9 ?
S1 Cs2 Ti1 105.675(16) 7_445 9 ?
S1 Cs2 Ti1 101.244(15) 8_545 9 ?
S1 Cs2 Ti1 30.593(14) 9 9 ?
S3 Cs2 Ti1 100.979(13) 7_445 9 ?
S3 Cs2 Ti1 142.364(13) 8_545 9 ?
S3 Cs2 Ti1 33.579(13) 9 9 ?
Ti1 Cs2 Ti1 116.193(5) 7_445 9 ?
Ti1 Cs2 Ti1 116.192(5) 8_545 9 ?
S4 Cs3 S4 119.905(2) 2_655 1_445 ?
S4 Cs3 S4 119.905(2) 2_655 3_565 ?
S4 Cs3 S4 119.905(2) 1_445 3_565 ?
S4 Cs3 S9 61.519(18) 2_655 4_445 ?
S4 Cs3 S9 85.005(19) 1_445 4_445 ?
S4 Cs3 S9 129.38(2) 3_565 4_445 ?
S4 Cs3 S9 129.38(2) 2_655 6_455 ?
S4 Cs3 S9 61.519(18) 1_445 6_455 ?
S4 Cs3 S9 85.004(19) 3_565 6_455 ?
S9 Cs3 S9 68.69(2) 4_445 6_455 ?
S4 Cs3 S9 85.005(19) 2_655 5 ?
S4 Cs3 S9 129.38(2) 1_445 5 ?
S4 Cs3 S9 61.518(18) 3_565 5 ?
S9 Cs3 S9 68.68(2) 4_445 5 ?
S9 Cs3 S9 68.68(2) 6_455 5 ?
S4 Cs3 S5 142.68(2) 2_655 1_445 ?
S4 Cs3 S5 57.307(18) 1_445 1_445 ?
S4 Cs3 S5 72.074(18) 3_565 1_445 ?
S9 Cs3 S5 141.336(17) 4_445 1_445 ?
S9 Cs3 S5 84.394(17) 6_455 1_445 ?
S9 Cs3 S5 127.283(17) 5 1_445 ?
S4 Cs3 S5 72.074(18) 2_655 3_565 ?
S4 Cs3 S5 142.68(2) 1_445 3_565 ?
S4 Cs3 S5 57.307(18) 3_565 3_565 ?
S9 Cs3 S5 127.283(17) 4_445 3_565 ?
S9 Cs3 S5 141.335(17) 6_455 3_565 ?
S9 Cs3 S5 84.394(17) 5 3_565 ?
S5 Cs3 S5 91.091(17) 1_445 3_565 ?
S4 Cs3 S5 57.307(18) 2_655 2_655 ?
S4 Cs3 S5 72.074(18) 1_445 2_655 ?
S4 Cs3 S5 142.68(2) 3_565 2_655 ?
S9 Cs3 S5 84.395(17) 4_445 2_655 ?
S9 Cs3 S5 127.285(17) 6_455 2_655 ?
S9 Cs3 S5 141.336(17) 5 2_655 ?
S5 Cs3 S5 91.091(17) 1_445 2_655 ?
S5 Cs3 S5 91.091(17) 3_565 2_655 ?
S4 Cs3 S7 66.401(18) 2_655 3_565 ?
S4 Cs3 S7 162.08(2) 1_445 3_565 ?
S4 Cs3 S7 58.629(17) 3_565 3_565 ?
S9 Cs3 S7 84.209(18) 4_445 3_565 ?
S9 Cs3 S7 101.118(18) 6_455 3_565 ?
S9 Cs3 S7 32.758(18) 5 3_565 ?
S5 Cs3 S7 129.380(17) 1_445 3_565 ?
S5 Cs3 S7 53.925(16) 3_565 3_565 ?
S5 Cs3 S7 120.890(17) 2_655 3_565 ?
S4 Cs3 S7 162.08(2) 2_655 1_445 ?
S4 Cs3 S7 58.629(17) 1_445 1_445 ?
S4 Cs3 S7 66.401(18) 3_565 1_445 ?
S9 Cs3 S7 101.118(18) 4_445 1_445 ?
S9 Cs3 S7 32.758(18) 6_455 1_445 ?
S9 Cs3 S7 84.209(18) 5 1_445 ?
S5 Cs3 S7 53.925(16) 1_445 1_445 ?
S5 Cs3 S7 120.890(17) 3_565 1_445 ?
S5 Cs3 S7 129.380(17) 2_655 1_445 ?
S7 Cs3 S7 109.729(13) 3_565 1_445 ?
S4 Cs3 S7 58.629(17) 2_655 2_655 ?
S4 Cs3 S7 66.401(18) 1_445 2_655 ?
S4 Cs3 S7 162.08(2) 3_565 2_655 ?
S9 Cs3 S7 32.759(18) 4_445 2_655 ?
S9 Cs3 S7 84.211(18) 6_455 2_655 ?
S9 Cs3 S7 101.119(18) 5 2_655 ?
S5 Cs3 S7 120.890(17) 1_445 2_655 ?
S5 Cs3 S7 129.380(17) 3_565 2_655 ?
S5 Cs3 S7 53.925(16) 2_655 2_655 ?
S7 Cs3 S7 109.729(13) 3_565 2_655 ?
S7 Cs3 S7 109.729(13) 1_445 2_655 ?
S6 Cs4 S6 105.524(15) 3_565 1_445 ?
S6 Cs4 S6 105.524(15) 3_565 2_655 ?
S6 Cs4 S6 105.524(15) 1_445 2_655 ?
S6 Cs4 S1 68.174(18) 3_565 7_444 ?
S6 Cs4 S1 107.092(19) 1_445 7_444 ?
S6 Cs4 S1 147.261(19) 2_655 7_444 ?
S6 Cs4 S1 147.263(19) 3_565 8_544 ?
S6 Cs4 S1 68.174(18) 1_445 8_544 ?
S6 Cs4 S1 107.090(19) 2_655 8_544 ?
S1 Cs4 S1 82.717(19) 7_444 8_544 ?
S6 Cs4 S1 107.092(19) 3_565 9_554 ?
S6 Cs4 S1 147.262(19) 1_445 9_554 ?
S6 Cs4 S1 68.173(18) 2_655 9_554 ?
S1 Cs4 S1 82.717(19) 7_444 9_554 ?
S1 Cs4 S1 82.716(19) 8_544 9_554 ?
S6 Cs4 S2 61.947(17) 3_565 2_655 ?
S6 Cs4 S2 98.104(18) 1_445 2_655 ?
S6 Cs4 S2 47.854(17) 2_655 2_655 ?
S1 Cs4 S2 128.428(18) 7_444 2_655 ?
S1 Cs4 S2 148.855(17) 8_544 2_655 ?
S1 Cs4 S2 99.530(17) 9_554 2_655 ?
S6 Cs4 S2 47.854(17) 3_565 3_565 ?
S6 Cs4 S2 61.947(17) 1_445 3_565 ?
S6 Cs4 S2 98.104(18) 2_655 3_565 ?
S1 Cs4 S2 99.531(17) 7_444 3_565 ?
S1 Cs4 S2 128.428(18) 8_544 3_565 ?
S1 Cs4 S2 148.855(17) 9_554 3_565 ?
S2 Cs4 S2 54.783(18) 2_655 3_565 ?
S6 Cs4 S2 98.104(18) 3_565 1_445 ?
S6 Cs4 S2 47.854(17) 1_445 1_445 ?
S6 Cs4 S2 61.947(17) 2_655 1_445 ?
S1 Cs4 S2 148.856(17) 7_444 1_445 ?
S1 Cs4 S2 99.530(17) 8_544 1_445 ?
S1 Cs4 S2 128.427(18) 9_554 1_445 ?
S2 Cs4 S2 54.783(18) 2_655 1_445 ?
S2 Cs4 S2 54.783(18) 3_565 1_445 ?
S6 Cs4 Ti2 35.672(14) 3_565 7_444 ?
S6 Cs4 Ti2 99.069(15) 1_445 7_444 ?
S6 Cs4 Ti2 139.404(15) 2_655 7_444 ?
S1 Cs4 Ti2 35.421(14) 7_444 7_444 ?
S1 Cs4 Ti2 111.900(16) 8_544 7_444 ?
S1 Cs4 Ti2 105.676(15) 9_554 7_444 ?
S2 Cs4 Ti2 97.502(14) 2_655 7_444 ?
S2 Cs4 Ti2 65.892(13) 3_565 7_444 ?
S2 Cs4 Ti2 120.199(15) 1_445 7_444 ?
S6 Cs4 Ti2 139.405(15) 3_565 8_544 ?
S6 Cs4 Ti2 35.673(14) 1_445 8_544 ?
S6 Cs4 Ti2 99.068(15) 2_655 8_544 ?
S1 Cs4 Ti2 105.677(15) 7_444 8_544 ?
S1 Cs4 Ti2 35.420(14) 8_544 8_544 ?
S1 Cs4 Ti2 111.898(16) 9_554 8_544 ?
S2 Cs4 Ti2 120.199(15) 2_655 8_544 ?
S2 Cs4 Ti2 97.503(14) 3_565 8_544 ?
S2 Cs4 Ti2 65.892(13) 1_445 8_544 ?
Ti2 Cs4 Ti2 119.226(3) 7_444 8_544 ?
S6 Cs4 Ti2 99.069(15) 3_565 9_554 ?
S6 Cs4 Ti2 139.404(15) 1_445 9_554 ?
S6 Cs4 Ti2 35.672(14) 2_655 9_554 ?
S1 Cs4 Ti2 111.899(16) 7_444 9_554 ?
S1 Cs4 Ti2 105.675(15) 8_544 9_554 ?
S1 Cs4 Ti2 35.420(14) 9_554 9_554 ?
S2 Cs4 Ti2 65.892(13) 2_655 9_554 ?
S2 Cs4 Ti2 120.199(15) 3_565 9_554 ?
S2 Cs4 Ti2 97.502(14) 1_445 9_554 ?
Ti2 Cs4 Ti2 119.224(3) 7_444 9_554 ?
Ti2 Cs4 Ti2 119.223(3) 8_544 9_554 ?
S1 Ti1 S9 103.13(3) . . ?
S1 Ti1 S7 101.39(3) . 8_654 ?
S9 Ti1 S7 51.42(3) . 8_654 ?
S1 Ti1 S5 91.15(3) . . ?
S9 Ti1 S5 92.71(3) . . ?
S7 Ti1 S5 143.71(4) 8_654 . ?
S1 Ti1 S2 98.86(3) . . ?
S9 Ti1 S2 137.70(3) . . ?
S7 Ti1 S2 154.06(4) 8_654 . ?
S5 Ti1 S2 50.90(3) . . ?
S1 Ti1 S3 100.98(3) . . ?
S9 Ti1 S3 130.57(3) . . ?
S7 Ti1 S3 81.89(3) 8_654 . ?
S5 Ti1 S3 129.26(3) . . ?
S2 Ti1 S3 78.47(3) . . ?
S1 Ti1 S6 172.60(4) . . ?
S9 Ti1 S6 83.10(3) . . ?
S7 Ti1 S6 85.59(3) 8_654 . ?
S5 Ti1 S6 84.50(3) . . ?
S2 Ti1 S6 73.75(3) . . ?
S3 Ti1 S6 77.40(3) . . ?
S1 Ti1 Ti2 137.21(3) . 8_654 ?
S9 Ti1 Ti2 86.10(3) . 8_654 ?
S7 Ti1 Ti2 52.52(2) 8_654 8_654 ?
S5 Ti1 Ti2 130.59(3) . 8_654 ?
S2 Ti1 Ti2 101.55(3) . 8_654 ?
S3 Ti1 Ti2 48.26(2) . 8_654 ?
S6 Ti1 Ti2 46.26(2) . 8_654 ?
S1 Ti1 Cs1 54.75(2) . . ?
S9 Ti1 Cs1 52.39(2) . . ?
S7 Ti1 Cs1 55.33(2) 8_654 . ?
S5 Ti1 Cs1 110.32(2) . . ?
S2 Ti1 Cs1 150.19(3) . . ?
S3 Ti1 Cs1 116.90(2) . . ?
S6 Ti1 Cs1 132.47(2) . . ?
Ti2 Ti1 Cs1 107.578(17) 8_654 . ?
S1 Ti1 Cs2 50.32(2) . 4_554 ?
S9 Ti1 Cs2 111.43(3) . 4_554 ?
S7 Ti1 Cs2 71.77(2) 8_654 4_554 ?
S5 Ti1 Cs2 137.32(3) . 4_554 ?
S2 Ti1 Cs2 110.46(3) . 4_554 ?
S3 Ti1 Cs2 57.55(2) . 4_554 ?
S6 Ti1 Cs2 131.35(2) . 4_554 ?
Ti2 Ti1 Cs2 87.223(15) 8_654 4_554 ?
Cs1 Ti1 Cs2 65.563(8) . 4_554 ?
S1 Ti2 S6 106.30(3) . 6_565 ?
S1 Ti2 S4 99.33(3) . . ?
S6 Ti2 S4 50.95(3) 6_565 . ?
S1 Ti2 S8 98.25(3) . . ?
S6 Ti2 S8 132.64(3) 6_565 . ?
S4 Ti2 S8 159.31(4) . . ?
S1 Ti2 S3 103.68(3) . 6_565 ?
S6 Ti2 S3 84.38(3) 6_565 6_565 ?
S4 Ti2 S3 134.08(3) . 6_565 ?
S8 Ti2 S3 50.29(3) . 6_565 ?
S1 Ti2 S5 87.97(3) . . ?
S6 Ti2 S5 135.81(3) 6_565 . ?
S4 Ti2 S5 85.99(3) . . ?
S8 Ti2 S5 83.80(3) . . ?
S3 Ti2 S5 133.50(3) 6_565 . ?
S1 Ti2 S7 166.82(4) . . ?
S6 Ti2 S7 86.75(3) 6_565 . ?
S4 Ti2 S7 87.34(3) . . ?
S8 Ti2 S7 73.34(3) . . ?
S3 Ti2 S7 79.03(3) 6_565 . ?
S5 Ti2 S7 81.13(3) . . ?
S1 Ti2 Ti1 144.16(3) . 6_565 ?
S6 Ti2 Ti1 53.76(2) 6_565 6_565 ?
S4 Ti2 Ti1 89.11(2) . 6_565 ?
S8 Ti2 Ti1 82.97(2) . 6_565 ?
S3 Ti2 Ti1 50.38(2) 6_565 6_565 ?
S5 Ti2 Ti1 127.53(3) . 6_565 ?
S7 Ti2 Ti1 46.45(2) . 6_565 ?
S1 Ti2 Cs4 58.22(2) . 4 ?
S6 Ti2 Cs4 53.97(2) 6_565 4 ?
S4 Ti2 Cs4 84.45(2) . 4 ?
S8 Ti2 Cs4 114.27(3) . 4 ?
S3 Ti2 Cs4 75.10(2) 6_565 4 ?
S5 Ti2 Cs4 142.58(2) . 4 ?
S7 Ti2 Cs4 134.26(2) . 4 ?
Ti1 Ti2 Cs4 88.425(16) 6_565 4 ?
S1 Ti2 Cs3 122.72(3) . 1_665 ?
S6 Ti2 Cs3 84.63(2) 6_565 1_665 ?
S4 Ti2 Cs3 45.40(2) . 1_665 ?
S8 Ti2 Cs3 114.90(3) . 1_665 ?
S3 Ti2 Cs3 133.55(2) 6_565 1_665 ?
S5 Ti2 Cs3 53.69(2) . 1_665 ?
S7 Ti2 Cs3 55.39(2) . 1_665 ?
Ti1 Ti2 Cs3 87.668(16) 6_565 1_665 ?
Cs4 Ti2 Cs3 129.730(13) 4 1_665 ?
Ti1 S1 Ti2 91.50(3) . . ?
Ti1 S1 Cs4 173.39(4) . 4 ?
Ti2 S1 Cs4 86.36(3) . 4 ?
Ti1 S1 Cs2 99.09(3) . 4_554 ?
Ti2 S1 Cs2 166.15(3) . 4_554 ?
Cs4 S1 Cs2 82.121(17) 4 4_554 ?
Ti1 S1 Cs1 92.86(3) . . ?
Ti2 S1 Cs1 102.99(3) . . ?
Cs4 S1 Cs1 93.722(18) 4 . ?
Cs2 S1 Cs1 85.485(17) 4_554 . ?
S5 S2 Ti1 64.05(3) . . ?
S5 S2 Cs1 123.75(3) . 3_665 ?
Ti1 S2 Cs1 101.25(3) . 3_665 ?
S5 S2 Cs3 66.85(3) . 1_665 ?
Ti1 S2 Cs3 129.59(3) . 1_665 ?
Cs1 S2 Cs3 96.346(17) 3_665 1_665 ?
S5 S2 Cs4 126.31(4) . 1_665 ?
Ti1 S2 Cs4 103.05(3) . 1_665 ?
Cs1 S2 Cs4 109.695(19) 3_665 1_665 ?
Cs3 S2 Cs4 114.670(19) 1_665 1_665 ?
S8 S3 Ti2 64.04(3) 8_654 8_654 ?
S8 S3 Ti1 111.20(4) 8_654 . ?
Ti2 S3 Ti1 81.35(3) 8_654 . ?
S8 S3 Cs2 64.16(3) 8_654 4_554 ?
Ti2 S3 Cs2 118.79(3) 8_654 4_554 ?
Ti1 S3 Cs2 88.87(2) . 4_554 ?
S6 S4 Ti2 64.52(3) 6_565 . ?
S6 S4 Cs3 130.94(4) 6_565 1_665 ?
Ti2 S4 Cs3 103.68(3) . 1_665 ?
S6 S4 Cs1 117.70(4) 6_565 3_665 ?
Ti2 S4 Cs1 110.85(3) . 3_665 ?
Cs3 S4 Cs1 111.02(2) 1_665 3_665 ?
S2 S5 Ti1 65.04(3) . . ?
S2 S5 Ti2 107.83(4) . . ?
Ti1 S5 Ti2 87.35(3) . . ?
S2 S5 Cs1 121.01(3) . 2_665 ?
Ti1 S5 Cs1 103.75(3) . 2_665 ?
Ti2 S5 Cs1 130.18(3) . 2_665 ?
S2 S5 Cs3 81.64(3) . 1_665 ?
Ti1 S5 Cs3 144.75(3) . 1_665 ?
Ti2 S5 Cs3 92.48(2) . 1_665 ?
Cs1 S5 Cs3 103.095(19) 2_665 1_665 ?
S4 S6 Ti2 64.54(3) 8_654 8_654 ?
S4 S6 Ti1 115.58(4) 8_654 . ?
Ti2 S6 Ti1 79.97(3) 8_654 . ?
S4 S6 Cs4 113.36(4) 8_654 1_665 ?
Ti2 S6 Cs4 90.36(3) 8_654 1_665 ?
Ti1 S6 Cs4 118.98(3) . 1_665 ?
S4 S6 Cs1 89.18(3) 8_654 2_665 ?
Ti2 S6 Cs1 144.58(3) 8_654 2_665 ?
Ti1 S6 Cs1 91.84(2) . 2_665 ?
Cs4 S6 Cs1 123.03(2) 1_665 2_665 ?
S9 S7 Ti1 64.09(3) 6_565 6_565 ?
S9 S7 Ti2 112.20(4) 6_565 . ?
Ti1 S7 Ti2 81.03(3) 6_565 . ?
S9 S7 Cs1 69.93(3) 6_565 6_565 ?
Ti1 S7 Cs1 91.86(3) 6_565 6_565 ?
Ti2 S7 Cs1 170.25(3) . 6_565 ?
S9 S7 Cs3 70.78(3) 6_565 1_665 ?
Ti1 S7 Cs3 125.35(3) 6_565 1_665 ?
Ti2 S7 Cs3 89.24(2) . 1_665 ?
Cs1 S7 Cs3 100.35(2) 6_565 1_665 ?
S3 S8 Ti2 65.67(3) 6_565 . ?
S3 S8 Cs2 83.65(3) 6_565 7_554 ?
Ti2 S8 Cs2 134.98(3) . 7_554 ?
S3 S8 Cs1 85.25(3) 6_565 . ?
Ti2 S8 Cs1 95.54(3) . . ?
Cs2 S8 Cs1 114.69(2) 7_554 . ?
S7 S9 Ti1 64.49(3) 8_654 . ?
S7 S9 Cs1 76.38(3) 8_654 . ?
Ti1 S9 Cs1 95.04(3) . . ?
S7 S9 Cs3 76.47(3) 8_654 7_554 ?
Ti1 S9 Cs3 130.20(3) . 7_554 ?
Cs1 S9 Cs3 104.87(2) . 7_554 ?
S7 S9 Cs1 136.62(4) 8_654 2_665 ?
Ti1 S9 Cs1 93.02(3) . 2_665 ?
Cs1 S9 Cs1 145.40(2) . 2_665 ?
Cs3 S9 Cs1 95.163(18) 7_554 2_665 ?

loop_
_geom_bond_atom_site_label_1
_geom_bond_atom_site_label_2
_geom_bond_distance
_geom_bond_site_symmetry_2
_geom_bond_publ_flag
Cs1 S9 3.5070(9) . ?
Cs1 S4 3.5743(8) 2_655 ?
Cs1 S5 3.6045(8) 3_565 ?
Cs1 S1 3.6058(9) . ?
Cs1 S7 3.6289(8) 8_654 ?
Cs1 S2 3.6940(9) 2_655 ?
Cs1 S8 3.8515(9) . ?
Cs1 S6 3.8845(8) 3_565 ?
Cs1 S9 4.0236(9) 3_565 ?
Cs1 Ti1 4.4100(6) . ?
Cs1 Cs2 4.8750(4) 4_554 ?
Cs1 Cs4 5.1800(4) 4 ?
Cs2 S8 3.5080(8) 4_445 ?
Cs2 S8 3.5081(8) 6_455 ?
Cs2 S8 3.5081(8) 5 ?
Cs2 S1 3.5769(8) 7_445 ?
Cs2 S1 3.5770(8) 8_545 ?
Cs2 S1 3.5770(8) 9 ?
Cs2 S3 3.8739(8) 7_445 ?
Cs2 S3 3.8739(8) 8_545 ?
Cs2 S3 3.8740(8) 9 ?
Cs2 Ti1 4.5896(6) 7_445 ?
Cs2 Ti1 4.5896(6) 8_545 ?
Cs2 Ti1 4.5897(6) 9 ?
Cs3 S4 3.3133(8) 2_655 ?
Cs3 S4 3.3133(8) 1_445 ?
Cs3 S4 3.3133(8) 3_565 ?
Cs3 S9 3.6144(8) 4_445 ?
Cs3 S9 3.6144(8) 6_455 ?
Cs3 S9 3.6145(8) 5 ?
Cs3 S5 3.6468(8) 1_445 ?
Cs3 S5 3.6468(8) 3_565 ?
Cs3 S5 3.6468(8) 2_655 ?
Cs3 S7 3.7215(8) 3_565 ?
Cs3 S7 3.7215(8) 1_445 ?
Cs3 S7 3.7215(8) 2_655 ?
Cs4 S6 3.3155(8) 3_565 ?
Cs4 S6 3.3155(8) 1_445 ?
Cs4 S6 3.3155(8) 2_655 ?
Cs4 S1 3.4922(8) 7_444 ?
Cs4 S1 3.4922(8) 8_544 ?
Cs4 S1 3.4923(8) 9_554 ?
Cs4 S2 4.0491(8) 2_655 ?
Cs4 S2 4.0491(8) 3_565 ?
Cs4 S2 4.0491(8) 1_445 ?
Cs4 Ti2 4.0996(6) 7_444 ?
Cs4 Ti2 4.0997(6) 8_544 ?
Cs4 Ti2 4.0998(6) 9_554 ?
Ti1 S1 2.3656(9) . ?
Ti1 S9 2.3831(10) . ?
Ti1 S7 2.3910(9) 8_654 ?
Ti1 S5 2.4020(9) . ?
Ti1 S2 2.4218(9) . ?
Ti1 S3 2.5390(10) . ?
Ti1 S6 2.6689(9) . ?
Ti1 Ti2 3.2584(8) 8_654 ?
Ti1 Cs2 4.5896(6) 4_554 ?
Ti2 S1 2.3809(9) . ?
Ti2 S6 2.3908(9) 6_565 ?
Ti2 S4 2.3912(10) . ?
Ti2 S8 2.4268(10) . ?
Ti2 S3 2.4595(9) 6_565 ?
Ti2 S5 2.5197(9) . ?
Ti2 S7 2.6177(9) . ?
Ti2 Ti1 3.2584(8) 6_565 ?
Ti2 Cs4 4.0996(6) 4 ?
Ti2 Cs3 4.5215(6) 1_665 ?
S1 Cs4 3.4922(8) 4 ?
S1 Cs2 3.5769(8) 4_554 ?
S2 S5 2.0732(10) . ?
S2 Cs1 3.6940(9) 3_665 ?
S2 Cs3 3.9241(8) 1_665 ?
S2 Cs4 4.0491(8) 1_665 ?
S3 S8 2.0766(11) 8_654 ?
S3 Ti2 2.4594(9) 8_654 ?
S3 Cs2 3.8739(8) 4_554 ?
S4 S6 2.0566(11) 6_565 ?
S4 Cs3 3.3133(8) 1_665 ?
S4 Cs1 3.5743(8) 3_665 ?
S5 Cs1 3.6045(8) 2_665 ?
S5 Cs3 3.6468(8) 1_665 ?
S6 S4 2.0566(11) 8_654 ?
S6 Ti2 2.3908(9) 8_654 ?
S6 Cs4 3.3155(8) 1_665 ?
S6 Cs1 3.8845(8) 2_665 ?
S7 S9 2.0712(11) 6_565 ?
S7 Ti1 2.3910(9) 6_565 ?
S7 Cs1 3.6289(8) 6_565 ?
S7 Cs3 3.7215(8) 1_665 ?
S8 S3 2.0765(11) 6_565 ?
S8 Cs2 3.5080(8) 7_554 ?
S9 S7 2.0713(11) 8_654 ?
S9 Cs3 3.6144(8) 7_554 ?
S9 Cs1 4.0236(9) 2_665 ?
